data_7118949
loop_
_publ_author_name
'Li, Shu-Hui'
'Li, Zong-Jun'
'Nakagawa, Takafumi'
'Jeon, Il'
'Ju, Zheng'
'Matsuo, Yutaka'
'Gao, Xiang'

_publ_section_title
;
 Multifunctionalization of C70 at the two polar regions with a high
 regioselectivity via oxazolination and benzylation reactions.
;
_journal_issue 33
_journal_name_full 'Chemical communications (Cambridge, England)'
_journal_page_first 5710
_journal_page_last 5713
_journal_paper_doi 10.1039/c6cc00997b
_journal_volume 52
_journal_year 2016
_chemical_formula_sum 'C113 H38 N2 O2 S2'
_chemical_formula_weight 1519.57
_chemical_name_systematic
; 
 ? 
;
_space_group_IT_number 15
_symmetry_cell_setting monoclinic
_symmetry_space_group_name_Hall '-C 2yc'
_symmetry_space_group_name_H-M 'C 1 2/c 1'
_atom_sites_solution_hydrogens geom
_atom_sites_solution_primary direct
_atom_sites_solution_secondary difmap
_audit_creation_method SHELXL-97
_audit_update_record
;
2015-12-31 deposited with the CCDC.
2016-03-18 downloaded from the CCDC.
;
_cell_angle_alpha 90.00
_cell_angle_beta 107.937(2)
_cell_angle_gamma 90.00
_cell_formula_units_Z 4
_cell_length_a 21.845(3)
_cell_length_b 16.430(2)
_cell_length_c 20.014(3)
_cell_measurement_reflns_used 6041
_cell_measurement_temperature 187(2)
_cell_measurement_theta_max 25.05
_cell_measurement_theta_min 1.73
_cell_volume 6834.2(16)
_computing_cell_refinement 'Bruker SMART'
_computing_data_collection 'Bruker SMART'
_computing_data_reduction 'Bruker SAINT'
_computing_molecular_graphics 'Bruker SHELXTL'
_computing_publication_material 'Bruker SHELXTL'
_computing_structure_refinement 'SHELXL-97 (Sheldrick, 1997)'
_computing_structure_solution 'SHELXS-97 (Sheldrick, 1990)'
_diffrn_ambient_temperature 187(2)
_diffrn_measured_fraction_theta_full 0.996
_diffrn_measured_fraction_theta_max 0.996
_diffrn_measurement_device_type 'Bruker APEX CCD area detector'
_diffrn_measurement_method 'phi and omega scans'
_diffrn_radiation_monochromator graphite
_diffrn_radiation_source 'fine-focus sealed tube'
_diffrn_radiation_type MoK\a
_diffrn_radiation_wavelength 0.71073
_diffrn_reflns_av_R_equivalents 0.0923
_diffrn_reflns_av_sigmaI/netI 0.1055
_diffrn_reflns_limit_h_max 16
_diffrn_reflns_limit_h_min -25
_diffrn_reflns_limit_k_max 19
_diffrn_reflns_limit_k_min -19
_diffrn_reflns_limit_l_max 23
_diffrn_reflns_limit_l_min -23
_diffrn_reflns_number 19743
_diffrn_reflns_theta_full 25.05
_diffrn_reflns_theta_max 25.05
_diffrn_reflns_theta_min 1.73
_exptl_absorpt_coefficient_mu 0.146
_exptl_absorpt_correction_T_max 0.9841
_exptl_absorpt_correction_T_min 0.9700
_exptl_absorpt_correction_type multi-scan
_exptl_absorpt_process_details SADABS
_exptl_crystal_density_diffrn 1.477
_exptl_crystal_density_method 'not measured'
_exptl_crystal_F_000 3112
_exptl_crystal_size_max 0.21
_exptl_crystal_size_mid 0.19
_exptl_crystal_size_min 0.11
_refine_diff_density_max 0.563
_refine_diff_density_min -0.364
_refine_diff_density_rms 0.063
_refine_ls_extinction_method none
_refine_ls_goodness_of_fit_ref 1.039
_refine_ls_hydrogen_treatment constr
_refine_ls_matrix_type full
_refine_ls_number_parameters 538
_refine_ls_number_reflns 6041
_refine_ls_number_restraints 1
_refine_ls_restrained_S_all 1.041
_refine_ls_R_factor_all 0.1549
_refine_ls_R_factor_gt 0.0817
_refine_ls_shift/su_max 0.000
_refine_ls_shift/su_mean 0.000
_refine_ls_structure_factor_coef Fsqd
_refine_ls_weighting_details 'calc w=1/[\s^2^(Fo^2^)+(0.0809P)^2^+10.4078P] where P=(Fo^2^+2Fc^2^)/3'
_refine_ls_weighting_scheme calc
_refine_ls_wR_factor_gt 0.1779
_refine_ls_wR_factor_ref 0.2145
_reflns_number_gt 3323
_reflns_number_total 6041
_reflns_threshold_expression >2sigma(I)
_cod_data_source_file c6cc00997b2.cif
_cod_data_source_block y039
_cod_depositor_comments
;
The following automatic conversions were performed:

'_symmetry_cell_setting' value 'Monoclinic' changed to 'monoclinic'
according to
/usr/data/users/saulius/crontab/automatic-downloads/rss-feeds/RSC/lib/dictionaries/cif_core.dic
dictionary named 'cif_core.dic' version 2.4.2 from 2011-04-26.

Automatic conversion script
Id: cif_fix_values 4268 2015-11-12 08:31:59Z antanas 

 Adding full bibliography for 7118949.cif.
;
_cod_original_cell_volume 6834.1(16)
_cod_original_sg_symbol_H-M C2/c
_cod_database_code 7118949

loop_
_symmetry_equiv_pos_as_xyz
'x, y, z'
'-x, y, -z+1/2'
'x+1/2, y+1/2, z'
'-x+1/2, y+1/2, -z+1/2'
'-x, -y, -z'
'x, -y, z-1/2'
'-x+1/2, -y+1/2, -z'
'x+1/2, -y+1/2, z-1/2'

loop_
_atom_site_label
_atom_site_type_symbol
_atom_site_fract_x
_atom_site_fract_y
_atom_site_fract_z
_atom_site_U_iso_or_equiv
_atom_site_adp_type
_atom_site_occupancy
_atom_site_symmetry_multiplicity
_atom_site_calc_flag
_atom_site_refinement_flags
S1 S 0.29642(16) 1.1802(2) -0.00022(14) 0.1418(11) Uani 1 1 d .
O1 O 0.13373(15) 0.72262(19) 0.05006(14) 0.0387(8) Uani 1 1 d .
N1 N 0.03097(16) 0.72284(19) 0.04955(15) 0.0217(8) Uani 1 1 d U
C1 C 0.0245(2) 0.7102(3) -0.0246(2) 0.0317(11) Uani 1 1 d .
C2 C 0.0991(2) 0.7104(3) -0.0240(2) 0.0295(11) Uani 1 1 d .
C3 C 0.1092(2) 0.6231(3) -0.0434(2) 0.0359(12) Uani 1 1 d .
C4 C 0.0558(3) 0.5740(3) -0.0452(2) 0.0387(13) Uani 1 1 d .
C5 C 0.0031(2) 0.6234(3) -0.0443(2) 0.0384(13) Uani 1 1 d .
C6 C -0.0583(3) 0.6007(3) -0.0833(2) 0.0423(13) Uani 1 1 d .
C7 C -0.1036(2) 0.6614(3) -0.1234(2) 0.0433(14) Uani 1 1 d .
C8 C -0.0841(2) 0.7398(3) -0.1222(2) 0.0343(11) Uani 1 1 d .
C9 C -0.0230(2) 0.7763(3) -0.0703(2) 0.0301(11) Uani 1 1 d .
C10 C 0.0040(2) 0.8172(2) -0.12247(19) 0.0238(10) Uani 1 1 d .
C11 C 0.0660(2) 0.8178(2) -0.12178(19) 0.0252(10) Uani 1 1 d .
C12 C 0.1219(2) 0.7760(3) -0.0687(2) 0.0275(10) Uani 1 1 d .
C13 C 0.1545(2) 0.7402(3) -0.1199(2) 0.0324(11) Uani 1 1 d .
C14 C 0.1346(2) 0.7832(3) -0.1848(2) 0.0304(11) Uani 1 1 d .
C15 C 0.0807(2) 0.8312(2) -0.1856(2) 0.0270(10) Uani 1 1 d .
C16 C 0.03288(19) 0.8498(2) -0.2496(2) 0.0236(10) Uani 1 1 d .
C17 C 0.0461(2) 0.8308(2) -0.3122(2) 0.0262(10) Uani 1 1 d .
C18 C 0.0998(2) 0.7832(3) -0.3123(2) 0.0309(11) Uani 1 1 d .
C19 C 0.1416(2) 0.7510(3) -0.2481(2) 0.0348(12) Uani 1 1 d .
C20 C 0.1627(2) 0.6678(3) -0.2482(2) 0.0420(13) Uani 1 1 d .
C21 C 0.1752(2) 0.6237(3) -0.1845(2) 0.0455(14) Uani 1 1 d .
C22 C 0.1732(2) 0.6613(3) -0.1201(2) 0.0370(12) Uani 1 1 d .
C23 C 0.1497(2) 0.6004(3) -0.0807(2) 0.0399(13) Uani 1 1 d .
C24 C 0.1388(3) 0.5269(3) -0.1211(2) 0.0520(16) Uani 1 1 d .
C25 C 0.1544(3) 0.5417(3) -0.1846(2) 0.0534(16) Uani 1 1 d .
C26 C 0.1216(3) 0.5011(3) -0.2489(3) 0.0605(18) Uani 1 1 d .
C27 C 0.1201(3) 0.5416(4) -0.3117(2) 0.0539(16) Uani 1 1 d .
C28 C 0.1407(2) 0.6230(4) -0.3116(2) 0.0488(15) Uani 1 1 d .
C29 C 0.0688(3) 0.5271(3) -0.3766(2) 0.0517(16) Uani 1 1 d .
C30 C 0.0671(4) 0.4484(3) -0.2496(3) 0.066(2) Uani 1 1 d .
C31 C 0.0494(4) 0.4388(3) -0.1869(3) 0.066(2) Uani 1 1 d .
C32 C -0.0156(4) 0.4385(3) -0.1874(3) 0.0621(18) Uani 1 1 d .
C33 C -0.0184(3) 0.4770(3) -0.1230(3) 0.0561(17) Uani 1 1 d .
C34 C 0.0460(3) 0.4989(3) -0.0824(3) 0.0538(16) Uani 1 1 d .
C35 C 0.0882(3) 0.4772(3) -0.1210(3) 0.0577(18) Uani 1 1 d .
C36 C 0.0927(3) 0.7078(5) 0.0862(3) 0.073(2) Uani 1 1 d U
C37 C 0.1150(2) 0.7278(3) 0.1620(2) 0.0384(12) Uani 1 1 d .
C38 C 0.0726(3) 0.7553(3) 0.1944(3) 0.0533(15) Uani 1 1 d .
H38 H 0.0291 0.7650 0.1675 0.064 Uiso 1 1 calc R
C39 C 0.0920(3) 0.7693(4) 0.2658(3) 0.0721(19) Uani 1 1 d .
H39 H 0.0624 0.7892 0.2881 0.087 Uiso 1 1 calc R
C40 C 0.1549(3) 0.7539(4) 0.3043(3) 0.0627(18) Uani 1 1 d .
H40 H 0.1686 0.7634 0.3535 0.075 Uiso 1 1 calc R
C41 C 0.1972(3) 0.7257(4) 0.2733(3) 0.0589(16) Uani 1 1 d .
H41 H 0.2404 0.7143 0.3003 0.071 Uiso 1 1 calc R
C42 C 0.1769(3) 0.7134(4) 0.2012(3) 0.0615(17) Uani 1 1 d .
H42 H 0.2068 0.6946 0.1788 0.074 Uiso 1 1 calc R
C43 C 0.1665(2) 0.8414(3) -0.0188(2) 0.0357(12) Uani 1 1 d .
H43A H 0.1442 0.8630 0.0137 0.043 Uiso 1 1 calc R
H43B H 0.2066 0.8146 0.0097 0.043 Uiso 1 1 calc R
C44 C 0.1833(2) 0.9108(3) -0.0584(2) 0.0371(12) Uani 1 1 d .
C45 C 0.1453(3) 0.9810(3) -0.0724(3) 0.0521(15) Uani 1 1 d .
H45 H 0.1100 0.9858 -0.0542 0.063 Uiso 1 1 calc R
C46 C 0.1584(3) 1.0437(4) -0.1125(3) 0.0719(19) Uani 1 1 d .
H46 H 0.1319 1.0908 -0.1225 0.086 Uiso 1 1 calc R
C47 C 0.2104(4) 1.0369(4) -0.1375(3) 0.075(2) Uani 1 1 d .
H47 H 0.2190 1.0793 -0.1657 0.090 Uiso 1 1 calc R
C48 C 0.2494(3) 0.9704(4) -0.1226(3) 0.0634(17) Uani 1 1 d .
H48 H 0.2858 0.9671 -0.1390 0.076 Uiso 1 1 calc R
C49 C 0.2356(2) 0.9077(4) -0.0836(3) 0.0489(14) Uani 1 1 d .
H49 H 0.2627 0.8611 -0.0737 0.059 Uiso 1 1 calc R
C50 C -0.0412(2) 0.8407(3) -0.0215(2) 0.0400(12) Uani 1 1 d .
H50A H -0.0629 0.8126 0.0086 0.048 Uiso 1 1 calc R
H50B H -0.0012 0.8655 0.0096 0.048 Uiso 1 1 calc R
C51 C -0.0845(2) 0.9075(3) -0.0617(2) 0.0425(13) Uani 1 1 d .
C52 C -0.1507(3) 0.9003(4) -0.0791(3) 0.0606(16) Uani 1 1 d .
H52 H -0.1688 0.8544 -0.0632 0.073 Uiso 1 1 calc R
C53 C -0.1909(3) 0.9593(5) -0.1191(3) 0.079(2) Uani 1 1 d .
H53 H -0.2363 0.9535 -0.1308 0.095 Uiso 1 1 calc R
C54 C -0.1648(4) 1.0271(5) -0.1424(3) 0.078(2) Uani 1 1 d .
H54 H -0.1923 1.0668 -0.1709 0.094 Uiso 1 1 calc R
C55 C -0.1001(3) 1.0359(4) -0.1240(3) 0.0651(18) Uani 1 1 d .
H55 H -0.0824 1.0829 -0.1388 0.078 Uiso 1 1 calc R
C56 C -0.0590(3) 0.9768(3) -0.0838(3) 0.0506(14) Uani 1 1 d .
H56 H -0.0137 0.9838 -0.0713 0.061 Uiso 1 1 calc R
C57 C 0.2500 1.2500 0.0000 0.100(4) Uani 1 2 d S

loop_
_atom_site_aniso_label
_atom_site_aniso_U_11
_atom_site_aniso_U_22
_atom_site_aniso_U_33
_atom_site_aniso_U_23
_atom_site_aniso_U_13
_atom_site_aniso_U_12
S1 0.159(3) 0.166(3) 0.1030(18) -0.0196(18) 0.0449(18) -0.021(2)
O1 0.035(2) 0.051(2) 0.0243(16) 0.0037(14) -0.0003(14) 0.0030(16)
N1 0.0256(19) 0.028(2) 0.0087(15) 0.0033(14) 0.0012(14) -0.0021(16)
C1 0.036(3) 0.039(3) 0.017(2) 0.0038(19) 0.0033(19) -0.003(2)
C2 0.030(3) 0.035(3) 0.020(2) 0.0005(19) 0.0016(19) 0.001(2)
C3 0.044(3) 0.035(3) 0.019(2) 0.0055(19) -0.003(2) 0.012(2)
C4 0.063(4) 0.026(3) 0.022(2) 0.0085(19) 0.005(2) 0.000(3)
C5 0.055(4) 0.037(3) 0.020(2) 0.006(2) 0.007(2) -0.011(3)
C6 0.053(3) 0.050(3) 0.024(2) 0.008(2) 0.011(2) -0.023(3)
C7 0.036(3) 0.071(4) 0.021(2) 0.006(2) 0.006(2) -0.020(3)
C8 0.021(3) 0.055(3) 0.028(2) -0.001(2) 0.009(2) -0.004(2)
C9 0.026(3) 0.039(3) 0.022(2) -0.0013(19) 0.0039(19) 0.000(2)
C10 0.025(3) 0.024(2) 0.020(2) -0.0019(17) 0.0037(18) 0.0013(19)
C11 0.028(3) 0.025(2) 0.019(2) -0.0033(17) 0.0011(19) -0.0024(19)
C12 0.024(2) 0.036(3) 0.019(2) 0.0021(18) 0.0006(18) -0.005(2)
C13 0.018(2) 0.052(3) 0.021(2) 0.000(2) -0.0023(18) 0.001(2)
C14 0.018(2) 0.043(3) 0.027(2) 0.000(2) 0.0025(19) -0.007(2)
C15 0.026(3) 0.027(2) 0.025(2) -0.0021(18) 0.0018(19) -0.006(2)
C16 0.029(2) 0.018(2) 0.021(2) 0.0006(17) 0.003(2) -0.0039(17)
C17 0.027(3) 0.027(2) 0.022(2) 0.0030(18) 0.0039(19) -0.005(2)
C18 0.019(2) 0.044(3) 0.029(2) 0.002(2) 0.0068(19) -0.006(2)
C19 0.015(2) 0.059(3) 0.028(2) -0.007(2) 0.0020(19) -0.003(2)
C20 0.023(3) 0.070(4) 0.032(3) 0.004(2) 0.007(2) 0.021(3)
C21 0.029(3) 0.066(4) 0.036(3) 0.000(3) 0.001(2) 0.027(3)
C22 0.024(3) 0.055(3) 0.025(2) 0.000(2) -0.001(2) 0.013(2)
C23 0.041(3) 0.044(3) 0.024(2) 0.003(2) -0.007(2) 0.020(2)
C24 0.069(4) 0.049(4) 0.027(3) 0.007(2) -0.003(3) 0.031(3)
C25 0.059(4) 0.057(4) 0.034(3) 0.000(3) 0.000(3) 0.046(3)
C26 0.088(5) 0.045(4) 0.044(3) 0.000(3) 0.013(3) 0.044(3)
C27 0.064(4) 0.062(4) 0.032(3) -0.003(3) 0.010(3) 0.045(3)
C28 0.039(3) 0.075(4) 0.031(3) -0.004(3) 0.008(2) 0.031(3)
C29 0.077(4) 0.045(3) 0.028(3) -0.010(2) 0.009(3) 0.035(3)
C30 0.121(6) 0.025(3) 0.042(3) -0.001(2) 0.009(4) 0.034(3)
C31 0.115(6) 0.021(3) 0.044(3) 0.006(2) 0.000(4) 0.020(3)
C32 0.112(6) 0.021(3) 0.041(3) 0.003(2) 0.005(4) -0.011(3)
C33 0.098(5) 0.028(3) 0.033(3) 0.010(2) 0.005(3) -0.024(3)
C34 0.090(5) 0.028(3) 0.034(3) 0.012(2) 0.004(3) 0.000(3)
C35 0.102(5) 0.024(3) 0.031(3) 0.009(2) -0.003(3) 0.020(3)
C36 0.042(3) 0.157(7) 0.022(3) 0.005(3) 0.009(2) -0.019(4)
C37 0.041(3) 0.051(3) 0.019(2) 0.010(2) 0.003(2) -0.010(2)
C38 0.048(4) 0.055(4) 0.050(3) -0.005(3) 0.006(3) 0.003(3)
C39 0.068(4) 0.101(5) 0.046(3) -0.039(3) 0.016(3) 0.004(4)
C40 0.076(5) 0.081(4) 0.023(3) -0.010(3) 0.005(3) -0.020(4)
C41 0.047(4) 0.090(5) 0.032(3) -0.001(3) 0.001(3) -0.003(3)
C42 0.039(3) 0.104(5) 0.036(3) -0.009(3) 0.005(3) 0.001(3)
C43 0.027(3) 0.049(3) 0.025(2) 0.003(2) 0.000(2) -0.007(2)
C44 0.030(3) 0.051(3) 0.025(2) -0.005(2) 0.001(2) -0.014(2)
C45 0.053(4) 0.045(3) 0.062(4) -0.014(3) 0.023(3) -0.007(3)
C46 0.092(5) 0.039(4) 0.093(5) 0.007(3) 0.040(4) -0.004(3)
C47 0.092(6) 0.066(5) 0.078(5) 0.014(4) 0.043(4) -0.023(4)
C48 0.061(4) 0.070(4) 0.073(4) 0.002(3) 0.039(3) -0.023(4)
C49 0.028(3) 0.068(4) 0.047(3) 0.005(3) 0.006(2) -0.005(3)
C50 0.033(3) 0.059(3) 0.027(2) -0.006(2) 0.007(2) 0.005(2)
C51 0.039(3) 0.061(4) 0.024(2) -0.011(2) 0.005(2) 0.013(3)
C52 0.037(4) 0.080(4) 0.067(4) -0.002(3) 0.018(3) 0.011(3)
C53 0.045(4) 0.102(6) 0.078(5) -0.006(4) 0.002(3) 0.026(4)
C54 0.067(5) 0.083(5) 0.069(4) -0.009(4) -0.002(4) 0.036(4)
C55 0.083(5) 0.047(4) 0.060(4) -0.004(3) 0.015(4) 0.018(3)
C56 0.047(3) 0.051(4) 0.046(3) -0.013(3) 0.003(3) 0.002(3)
C57 0.099(9) 0.123(10) 0.075(7) -0.032(7) 0.024(6) -0.029(8)

loop_
_atom_type_symbol
_atom_type_description
_atom_type_scat_dispersion_real
_atom_type_scat_dispersion_imag
_atom_type_scat_source
C C 0.0033 0.0016 'International Tables Vol C Tables 4.2.6.8 and 6.1.1.4'
H H 0.0000 0.0000 'International Tables Vol C Tables 4.2.6.8 and 6.1.1.4'
N N 0.0061 0.0033 'International Tables Vol C Tables 4.2.6.8 and 6.1.1.4'
O O 0.0106 0.0060 'International Tables Vol C Tables 4.2.6.8 and 6.1.1.4'
S S 0.1246 0.1234 'International Tables Vol C Tables 4.2.6.8 and 6.1.1.4'

loop_
_geom_angle_atom_site_label_1
_geom_angle_atom_site_label_2
_geom_angle_atom_site_label_3
_geom_angle
_geom_angle_site_symmetry_1
_geom_angle_site_symmetry_3
C36 O1 C2 107.6(4) . .
C36 N1 C1 107.2(4) . .
N1 C1 C5 108.9(3) . .
N1 C1 C9 109.3(3) . .
C5 C1 C9 113.6(3) . .
N1 C1 C2 102.1(3) . .
C5 C1 C2 103.4(4) . .
C9 C1 C2 118.6(3) . .
O1 C2 C3 108.7(3) . .
O1 C2 C12 109.2(3) . .
C3 C2 C12 113.9(4) . .
O1 C2 C1 102.3(3) . .
C3 C2 C1 102.7(4) . .
C12 C2 C1 119.2(3) . .
C23 C3 C4 119.8(4) . .
C23 C3 C2 124.3(4) . .
C4 C3 C2 111.3(4) . .
C3 C4 C5 109.9(4) . .
C3 C4 C34 120.1(5) . .
C5 C4 C34 120.8(5) . .
C6 C5 C4 119.4(5) . .
C6 C5 C1 124.7(4) . .
C4 C5 C1 110.9(4) . .
C5 C6 C29 120.4(5) . 2_554
C5 C6 C7 120.2(4) . .
C29 C6 C7 107.8(4) 2_554 .
C8 C7 C28 120.9(4) . 2_554
C8 C7 C6 119.0(4) . .
C28 C7 C6 107.1(5) 2_554 .
C7 C8 C18 118.1(4) . 2_554
C7 C8 C9 125.8(4) . .
C18 C8 C9 109.6(4) 2_554 .
C10 C9 C8 98.5(3) . .
C10 C9 C50 111.0(4) . .
C8 C9 C50 110.5(4) . .
C10 C9 C1 112.4(4) . .
C8 C9 C1 113.6(4) . .
C50 C9 C1 110.4(3) . .
C11 C10 C17 119.1(4) . 2_554
C11 C10 C9 127.0(4) . .
C17 C10 C9 110.5(4) 2_554 .
C10 C11 C15 119.6(4) . .
C10 C11 C12 126.4(4) . .
C15 C11 C12 110.0(4) . .
C11 C12 C13 98.4(3) . .
C11 C12 C2 112.4(3) . .
C13 C12 C2 114.2(4) . .
C11 C12 C43 110.0(3) . .
C13 C12 C43 111.0(4) . .
C2 C12 C43 110.3(3) . .
C22 C13 C14 118.5(4) . .
C22 C13 C12 124.8(4) . .
C14 C13 C12 110.2(4) . .
C15 C14 C13 107.9(4) . .
C15 C14 C19 121.0(4) . .
C13 C14 C19 122.8(4) . .
C14 C15 C16 120.8(4) . .
C14 C15 C11 108.7(4) . .
C16 C15 C11 122.4(4) . .
C17 C16 C15 117.5(4) . .
C17 C16 C16 118.1(4) . 2_554
C15 C16 C16 118.0(4) . 2_554
C16 C17 C18 121.5(4) . .
C16 C17 C10 122.5(4) . 2_554
C18 C17 C10 108.2(4) . 2_554
C17 C18 C19 120.4(4) . .
C17 C18 C8 108.1(4) . 2_554
C19 C18 C8 122.9(4) . 2_554
C14 C19 C18 116.6(4) . .
C14 C19 C20 118.4(4) . .
C18 C19 C20 117.7(4) . .
C21 C20 C28 117.2(5) . .
C21 C20 C19 117.1(4) . .
C28 C20 C19 118.2(4) . .
C20 C21 C25 120.7(5) . .
C20 C21 C22 122.3(5) . .
C25 C21 C22 108.1(5) . .
C13 C22 C21 120.2(4) . .
C13 C22 C23 119.6(4) . .
C21 C22 C23 107.6(4) . .
C3 C23 C24 120.9(5) . .
C3 C23 C22 120.0(4) . .
C24 C23 C22 107.3(4) . .
C35 C24 C23 119.7(5) . .
C35 C24 C25 120.8(5) . .
C23 C24 C25 108.3(5) . .
C21 C25 C26 120.9(5) . .
C21 C25 C24 108.8(5) . .
C26 C25 C24 121.9(6) . .
C27 C26 C25 116.7(6) . .
C27 C26 C30 118.2(5) . .
C25 C26 C30 117.6(5) . .
C28 C27 C26 121.7(5) . .
C28 C27 C29 108.4(5) . .
C26 C27 C29 121.2(6) . .
C27 C28 C20 121.0(5) . .
C27 C28 C7 108.7(5) . 2_554
C20 C28 C7 121.4(5) . 2_554
C33 C29 C6 120.9(5) 2_554 2_554
C33 C29 C27 120.1(5) 2_554 .
C6 C29 C27 108.0(5) 2_554 .
C32 C30 C31 114.5(7) 2_554 .
C32 C30 C26 119.7(6) 2_554 .
C31 C30 C26 119.6(5) . .
C32 C31 C30 122.3(5) . .
C32 C31 C35 107.9(6) . .
C30 C31 C35 120.1(7) . .
C31 C32 C30 121.6(6) . 2_554
C31 C32 C33 107.9(5) . .
C30 C32 C33 120.1(7) 2_554 .
C29 C33 C34 119.8(5) 2_554 .
C29 C33 C32 120.5(5) 2_554 .
C34 C33 C32 108.1(6) . .
C35 C34 C4 119.0(5) . .
C35 C34 C33 108.4(5) . .
C4 C34 C33 118.5(5) . .
C24 C35 C34 120.6(5) . .
C24 C35 C31 119.7(6) . .
C34 C35 C31 107.7(6) . .
O1 C36 N1 113.4(4) . .
O1 C36 C37 116.8(5) . .
N1 C36 C37 118.5(5) . .
C42 C37 C38 119.1(5) . .
C42 C37 C36 120.5(5) . .
C38 C37 C36 120.3(5) . .
C37 C38 C39 120.7(5) . .
C37 C38 H38 119.6 . .
C39 C38 H38 119.6 . .
C40 C39 C38 119.1(5) . .
C40 C39 H39 120.5 . .
C38 C39 H39 120.5 . .
C41 C40 C39 121.0(5) . .
C41 C40 H40 119.5 . .
C39 C40 H40 119.5 . .
C40 C41 C42 119.0(5) . .
C40 C41 H41 120.5 . .
C42 C41 H41 120.5 . .
C37 C42 C41 121.2(5) . .
C37 C42 H42 119.4 . .
C41 C42 H42 119.4 . .
C44 C43 C12 112.8(3) . .
C44 C43 H43A 109.0 . .
C12 C43 H43A 109.0 . .
C44 C43 H43B 109.0 . .
C12 C43 H43B 109.0 . .
H43A C43 H43B 107.8 . .
C49 C44 C45 117.7(5) . .
C49 C44 C43 121.9(5) . .
C45 C44 C43 120.3(5) . .
C46 C45 C44 120.7(5) . .
C46 C45 H45 119.7 . .
C44 C45 H45 119.7 . .
C47 C46 C45 119.3(6) . .
C47 C46 H46 120.3 . .
C45 C46 H46 120.3 . .
C48 C47 C46 121.1(6) . .
C48 C47 H47 119.5 . .
C46 C47 H47 119.5 . .
C47 C48 C49 119.4(6) . .
C47 C48 H48 120.3 . .
C49 C48 H48 120.3 . .
C48 C49 C44 121.8(6) . .
C48 C49 H49 119.1 . .
C44 C49 H49 119.1 . .
C51 C50 C9 113.2(3) . .
C51 C50 H50A 108.9 . .
C9 C50 H50A 108.9 . .
C51 C50 H50B 108.9 . .
C9 C50 H50B 108.9 . .
H50A C50 H50B 107.7 . .
C52 C51 C56 118.5(5) . .
C52 C51 C50 120.5(5) . .
C56 C51 C50 121.0(5) . .
C51 C52 C53 120.9(6) . .
C51 C52 H52 119.6 . .
C53 C52 H52 119.6 . .
C52 C53 C54 120.0(6) . .
C52 C53 H53 120.0 . .
C54 C53 H53 120.0 . .
C55 C54 C53 119.7(6) . .
C55 C54 H54 120.2 . .
C53 C54 H54 120.2 . .
C54 C55 C56 120.9(6) . .
C54 C55 H55 119.6 . .
C56 C55 H55 119.6 . .
C51 C56 C55 120.0(6) . .
C51 C56 H56 120.0 . .
C55 C56 H56 120.0 . .
S1 C57 S1 180.0(2) . 7_575

loop_
_geom_bond_atom_site_label_1
_geom_bond_atom_site_label_2
_geom_bond_distance
_geom_bond_site_symmetry_2
S1 C57 1.532(4) .
O1 C36 1.336(6) .
O1 C2 1.456(5) .
N1 C36 1.345(6) .
N1 C1 1.461(5) .
C1 C5 1.515(6) .
C1 C9 1.583(6) .
C1 C2 1.627(6) .
C2 C3 1.520(6) .
C2 C12 1.575(6) .
C3 C23 1.372(6) .
C3 C4 1.409(7) .
C4 C5 1.414(7) .
C4 C34 1.422(7) .
C5 C6 1.380(6) .
C6 C29 1.430(7) 2_554
C6 C7 1.458(7) .
C7 C8 1.354(7) .
C7 C28 1.448(6) 2_554
C8 C18 1.438(6) 2_554
C8 C9 1.540(6) .
C9 C10 1.506(6) .
C9 C50 1.571(6) .
C10 C11 1.350(6) .
C10 C17 1.440(5) 2_554
C11 C15 1.428(6) .
C11 C12 1.514(5) .
C12 C13 1.534(6) .
C12 C43 1.582(6) .
C13 C22 1.360(6) .
C13 C14 1.425(6) .
C14 C15 1.412(6) .
C14 C19 1.423(6) .
C15 C16 1.415(5) .
C16 C17 1.404(5) .
C16 C16 1.432(8) 2_554
C17 C18 1.412(6) .
C17 C10 1.440(5) 2_554
C18 C19 1.429(6) .
C18 C8 1.438(6) 2_554
C19 C20 1.442(7) .
C20 C21 1.418(7) .
C20 C28 1.416(7) .
C21 C25 1.422(8) .
C21 C22 1.442(6) .
C22 C23 1.463(7) .
C23 C24 1.433(7) .
C24 C35 1.374(8) .
C24 C25 1.435(7) .
C25 C26 1.429(7) .
C26 C27 1.413(7) .
C26 C30 1.469(9) .
C27 C28 1.411(8) .
C27 C29 1.451(7) .
C28 C7 1.448(6) 2_554
C29 C33 1.373(8) 2_554
C29 C6 1.430(7) 2_554
C30 C32 1.417(8) 2_554
C30 C31 1.431(8) .
C31 C32 1.418(9) .
C31 C35 1.471(7) .
C32 C30 1.417(8) 2_554
C32 C33 1.453(8) .
C33 C29 1.373(8) 2_554
C33 C34 1.436(8) .
C34 C35 1.419(8) .
C36 C37 1.480(6) .
C37 C42 1.358(7) .
C37 C38 1.361(7) .
C38 C39 1.379(7) .
C38 H38 0.9500 .
C39 C40 1.375(8) .
C39 H39 0.9500 .
C40 C41 1.346(8) .
C40 H40 0.9500 .
C41 C42 1.387(7) .
C41 H41 0.9500 .
C42 H42 0.9500 .
C43 C44 1.499(6) .
C43 H43A 0.9900 .
C43 H43B 0.9900 .
C44 C49 1.383(7) .
C44 C45 1.398(7) .
C45 C46 1.390(8) .
C45 H45 0.9500 .
C46 C47 1.379(8) .
C46 H46 0.9500 .
C47 C48 1.362(8) .
C47 H47 0.9500 .
C48 C49 1.382(7) .
C48 H48 0.9500 .
C49 H49 0.9500 .
C50 C51 1.509(6) .
C50 H50A 0.9900 .
C50 H50B 0.9900 .
C51 C52 1.384(7) .
C51 C56 1.399(7) .
C52 C53 1.386(8) .
C52 H52 0.9500 .
C53 C54 1.394(9) .
C53 H53 0.9500 .
C54 C55 1.355(8) .
C54 H54 0.9500 .
C55 C56 1.397(7) .
C55 H55 0.9500 .
C56 H56 0.9500 .
C57 S1 1.532(4) 7_575
